data_1501890
loop_
_publ_author_name
'Yao, Zhong-Ke'
'Li, Jianjun'
'Yu, Zhi-Xiang'

_publ_section_title
;
 Rh-catalyzed [7 + 1] cycloaddition of buta-1,3-dienylcyclopropanes and CO
 for the synthesis of cyclooctadienones.
;
_journal_issue 1
_journal_name_full 'Organic letters'
_journal_page_first 134
_journal_page_last 137
_journal_paper_doi 10.1021/ol102700m
_journal_volume 13
_journal_year 2011
_chemical_formula_moiety 'C21 H20 N4 O5'
_chemical_formula_sum 'C21 H20 N4 O5'
_chemical_formula_weight 408.41
_chemical_name_systematic
; 
 ? 
;
_space_group_IT_number 14
_symmetry_cell_setting monoclinic
_symmetry_space_group_name_Hall '-P 2yn'
_symmetry_space_group_name_H-M 'P 1 21/n 1'
_atom_sites_solution_hydrogens geom
_atom_sites_solution_primary direct
_atom_sites_solution_secondary difmap
_audit_creation_method SHELXL-97
_cell_angle_alpha 90.00
_cell_angle_beta 96.548(5)
_cell_angle_gamma 90.00
_cell_formula_units_Z 4
_cell_length_a 11.864(4)
_cell_length_b 8.768(3)
_cell_length_c 18.696(6)
_cell_measurement_reflns_used 417
_cell_measurement_temperature 173(2)
_cell_measurement_theta_max 27.48
_cell_measurement_theta_min 2.17
_cell_volume 1932.1(11)
_computing_cell_refinement 'CrystalClear (Rigaku Inc., 2007)'
_computing_data_collection 'CrystalClear (Rigaku Inc., 2007)'
_computing_data_reduction 'CrystalClear (Rigaku Inc., 2007)'
_computing_molecular_graphics 'XP in Siemens SHELXTL (Sheldrick, 1994)'
_computing_publication_material 'SHELX97 (Sheldrick, 1997)'
_computing_structure_refinement 'SHELXL-97 (Sheldrick, 1997)'
_computing_structure_solution 'SHELXS-97 (Sheldrick, 1990)'
_diffrn_ambient_temperature 173(2)
_diffrn_measured_fraction_theta_full 0.996
_diffrn_measured_fraction_theta_max 0.996
_diffrn_measurement_device_type 'Saturn724+ CCD'
_diffrn_measurement_method '\w scans at fixed \c = 45\%'
_diffrn_radiation_monochromator graphite
_diffrn_radiation_source 'sealed tube'
_diffrn_radiation_type MoK\a
_diffrn_radiation_wavelength 0.71073
_diffrn_reflns_av_R_equivalents 0.0483
_diffrn_reflns_av_sigmaI/netI 0.0392
_diffrn_reflns_limit_h_max 14
_diffrn_reflns_limit_h_min -14
_diffrn_reflns_limit_k_max 9
_diffrn_reflns_limit_k_min -10
_diffrn_reflns_limit_l_max 21
_diffrn_reflns_limit_l_min -22
_diffrn_reflns_number 13819
_diffrn_reflns_theta_full 25.00
_diffrn_reflns_theta_max 25.00
_diffrn_reflns_theta_min 2.90
_exptl_absorpt_coefficient_mu 0.102
_exptl_absorpt_correction_T_max 0.9748
_exptl_absorpt_correction_T_min 0.9506
_exptl_absorpt_correction_type numerical
_exptl_absorpt_process_details 'CrystalClear (Rigaku Inc., 2007)'
_exptl_crystal_colour red
_exptl_crystal_density_diffrn 1.404
_exptl_crystal_density_method 'not measured'
_exptl_crystal_description block
_exptl_crystal_F_000 856
_exptl_crystal_size_max 0.50
_exptl_crystal_size_mid 0.38
_exptl_crystal_size_min 0.25
_refine_diff_density_max 0.190
_refine_diff_density_min -0.190
_refine_diff_density_rms 0.042
_refine_ls_extinction_method none
_refine_ls_goodness_of_fit_ref 1.187
_refine_ls_hydrogen_treatment constr
_refine_ls_matrix_type full
_refine_ls_number_parameters 272
_refine_ls_number_reflns 3390
_refine_ls_number_restraints 0
_refine_ls_restrained_S_all 1.187
_refine_ls_R_factor_all 0.0664
_refine_ls_R_factor_gt 0.0609
_refine_ls_shift/su_max 0.000
_refine_ls_shift/su_mean 0.000
_refine_ls_structure_factor_coef Fsqd
_refine_ls_weighting_details 'calc w=1/[\s^2^(Fo^2^)+(0.0389P)^2^+1.1709P] where P=(Fo^2^+2Fc^2^)/3'
_refine_ls_weighting_scheme calc
_refine_ls_wR_factor_gt 0.1297
_refine_ls_wR_factor_ref 0.1329
_reflns_number_gt 3181
_reflns_number_total 3390
_reflns_threshold_expression >2sigma(I)
_cod_data_source_file ol102700m_si_001.cif
_cod_data_source_block sa719
_cod_original_cell_volume 1932.1(10)
_cod_original_sg_symbol_H-M P2(1)/n
_cod_database_code 1501890

loop_
_symmetry_equiv_pos_as_xyz
'x, y, z'
'-x+1/2, y+1/2, -z+1/2'
'-x, -y, -z'
'x-1/2, -y-1/2, z-1/2'

loop_
_atom_site_label
_atom_site_type_symbol
_atom_site_fract_x
_atom_site_fract_y
_atom_site_fract_z
_atom_site_U_iso_or_equiv
_atom_site_adp_type
_atom_site_occupancy
_atom_site_symmetry_multiplicity
_atom_site_calc_flag
_atom_site_refinement_flags
O1 O 0.70684(13) 0.4236(2) 0.23615(9) 0.0420(4) Uani 1 1 d .
O2 O -0.06331(14) 0.93268(19) 0.42240(10) 0.0422(4) Uani 1 1 d .
O3 O -0.20200(16) 1.0921(2) 0.42726(12) 0.0573(6) Uani 1 1 d .
O4 O -0.61759(16) 0.7010(2) 0.45494(13) 0.0656(6) Uani 1 1 d .
O5 O -0.58264(16) 0.9354(2) 0.42989(12) 0.0602(6) Uani 1 1 d .
N1 N -0.07532(16) 0.4880(2) 0.41410(10) 0.0317(5) Uani 1 1 d .
N2 N -0.10183(16) 0.6401(2) 0.41363(10) 0.0322(5) Uani 1 1 d .
H2A H -0.0495 0.7095 0.4090 0.039 Uiso 1 1 calc R
N3 N -0.16539(17) 0.9616(2) 0.42478(11) 0.0388(5) Uani 1 1 d .
N4 N -0.55332(18) 0.8019(3) 0.43946(12) 0.0436(5) Uani 1 1 d .
C1 C 0.7965(2) 0.3180(3) 0.25773(14) 0.0432(6) Uani 1 1 d .
H1A H 0.8653 0.3494 0.2372 0.065 Uiso 1 1 calc R
H1B H 0.7741 0.2158 0.2404 0.065 Uiso 1 1 calc R
H1C H 0.8115 0.3168 0.3104 0.065 Uiso 1 1 calc R
C2 C 0.60485(19) 0.3987(3) 0.26237(13) 0.0336(5) Uani 1 1 d .
C3 C 0.5198(2) 0.5042(3) 0.24107(13) 0.0361(6) Uani 1 1 d .
H3A H 0.5349 0.5866 0.2106 0.043 Uiso 1 1 calc R
C4 C 0.4135(2) 0.4897(3) 0.26402(12) 0.0347(6) Uani 1 1 d .
H4A H 0.3566 0.5626 0.2487 0.042 Uiso 1 1 calc R
C5 C 0.38750(19) 0.3702(3) 0.30923(12) 0.0307(5) Uani 1 1 d .
C6 C 0.4753(2) 0.2671(3) 0.33006(13) 0.0355(6) Uani 1 1 d .
H6A H 0.4610 0.1849 0.3609 0.043 Uiso 1 1 calc R
C7 C 0.5825(2) 0.2804(3) 0.30732(13) 0.0357(6) Uani 1 1 d .
H7A H 0.6401 0.2084 0.3227 0.043 Uiso 1 1 calc R
C8 C 0.27164(18) 0.3511(3) 0.33080(12) 0.0304(5) Uani 1 1 d .
C9 C 0.17610(19) 0.4452(3) 0.29242(13) 0.0358(6) Uani 1 1 d .
H9A H 0.1060 0.3830 0.2865 0.043 Uiso 1 1 calc R
H9B H 0.1952 0.4718 0.2438 0.043 Uiso 1 1 calc R
C10 C 0.1534(2) 0.5927(3) 0.33295(13) 0.0377(6) Uani 1 1 d .
H10A H 0.2206 0.6600 0.3344 0.045 Uiso 1 1 calc R
H10B H 0.0882 0.6469 0.3066 0.045 Uiso 1 1 calc R
C11 C 0.12798(19) 0.5606(3) 0.40989(13) 0.0331(5) Uani 1 1 d .
H11A H 0.1964 0.5173 0.4378 0.040 Uiso 1 1 calc R
H11B H 0.1097 0.6578 0.4330 0.040 Uiso 1 1 calc R
C12 C 0.03084(18) 0.4518(3) 0.41189(12) 0.0296(5) Uani 1 1 d .
C13 C 0.0484(2) 0.2872(3) 0.41324(12) 0.0328(5) Uani 1 1 d .
H13A H -0.0159 0.2284 0.4219 0.039 Uiso 1 1 calc R
C14 C 0.14153(19) 0.2063(3) 0.40406(12) 0.0335(5) Uani 1 1 d .
H14A H 0.1350 0.1006 0.4140 0.040 Uiso 1 1 calc R
C15 C 0.25064(19) 0.2497(3) 0.38182(12) 0.0333(5) Uani 1 1 d .
H15A H 0.3152 0.2004 0.4063 0.040 Uiso 1 1 calc R
C16 C -0.21029(19) 0.6818(3) 0.42042(12) 0.0298(5) Uani 1 1 d .
C17 C -0.24514(19) 0.8355(3) 0.42435(12) 0.0318(5) Uani 1 1 d .
C18 C -0.35712(19) 0.8747(3) 0.42997(12) 0.0330(5) Uani 1 1 d .
H18A H -0.3789 0.9787 0.4320 0.040 Uiso 1 1 calc R
C19 C -0.43592(19) 0.7608(3) 0.43254(13) 0.0341(5) Uani 1 1 d .
C20 C -0.4054(2) 0.6080(3) 0.43060(13) 0.0352(6) Uani 1 1 d .
H20A H -0.4607 0.5307 0.4336 0.042 Uiso 1 1 calc R
C21 C -0.29496(19) 0.5693(3) 0.42428(12) 0.0320(5) Uani 1 1 d .
H21A H -0.2748 0.4646 0.4225 0.038 Uiso 1 1 calc R

loop_
_atom_site_aniso_label
_atom_site_aniso_U_11
_atom_site_aniso_U_22
_atom_site_aniso_U_33
_atom_site_aniso_U_23
_atom_site_aniso_U_13
_atom_site_aniso_U_12
O1 0.0318(9) 0.0439(10) 0.0519(11) 0.0067(8) 0.0117(8) 0.0064(8)
O2 0.0313(9) 0.0376(10) 0.0592(11) 0.0048(8) 0.0119(8) -0.0051(8)
O3 0.0488(11) 0.0262(10) 0.0998(17) 0.0026(10) 0.0214(11) -0.0017(8)
O4 0.0360(11) 0.0501(12) 0.1142(19) 0.0126(12) 0.0235(11) -0.0057(9)
O5 0.0416(11) 0.0433(11) 0.0977(17) 0.0133(11) 0.0173(11) 0.0144(9)
N1 0.0323(10) 0.0272(10) 0.0366(11) -0.0030(8) 0.0079(8) 0.0008(8)
N2 0.0279(10) 0.0290(10) 0.0412(11) 0.0001(9) 0.0100(8) -0.0021(8)
N3 0.0353(12) 0.0311(11) 0.0521(13) 0.0030(10) 0.0144(10) -0.0034(9)
N4 0.0340(12) 0.0417(13) 0.0556(14) 0.0029(11) 0.0073(10) 0.0019(10)
C1 0.0285(13) 0.0541(17) 0.0477(15) -0.0004(13) 0.0074(11) 0.0101(12)
C2 0.0271(12) 0.0373(13) 0.0369(13) -0.0031(11) 0.0066(10) 0.0011(10)
C3 0.0351(13) 0.0362(13) 0.0386(13) 0.0052(11) 0.0109(10) 0.0022(11)
C4 0.0333(13) 0.0359(13) 0.0352(13) 0.0027(11) 0.0054(10) 0.0049(10)
C5 0.0298(12) 0.0314(12) 0.0310(12) -0.0022(10) 0.0044(9) 0.0021(10)
C6 0.0365(13) 0.0325(13) 0.0378(13) 0.0043(11) 0.0056(10) 0.0017(11)
C7 0.0315(13) 0.0320(13) 0.0431(14) 0.0024(11) 0.0026(11) 0.0043(10)
C8 0.0279(12) 0.0316(12) 0.0315(12) -0.0032(10) 0.0027(9) 0.0033(10)
C9 0.0288(12) 0.0431(14) 0.0363(13) 0.0066(11) 0.0075(10) 0.0005(11)
C10 0.0285(12) 0.0372(14) 0.0484(15) 0.0109(11) 0.0086(11) 0.0047(10)
C11 0.0274(12) 0.0299(12) 0.0422(13) -0.0001(11) 0.0054(10) 0.0003(10)
C12 0.0291(12) 0.0313(12) 0.0290(12) -0.0023(10) 0.0050(9) -0.0010(10)
C13 0.0324(12) 0.0304(12) 0.0358(13) -0.0007(10) 0.0043(10) -0.0059(10)
C14 0.0366(13) 0.0272(12) 0.0369(13) 0.0003(10) 0.0057(10) -0.0026(10)
C15 0.0311(12) 0.0322(12) 0.0366(13) -0.0009(11) 0.0036(10) 0.0038(10)
C16 0.0294(12) 0.0326(12) 0.0281(11) 0.0023(10) 0.0054(9) 0.0002(10)
C17 0.0325(12) 0.0292(12) 0.0345(12) 0.0034(10) 0.0070(10) -0.0043(10)
C18 0.0354(13) 0.0276(12) 0.0369(13) 0.0027(10) 0.0080(10) 0.0034(10)
C19 0.0263(12) 0.0380(13) 0.0383(13) 0.0036(11) 0.0051(10) 0.0012(10)
C20 0.0329(13) 0.0340(13) 0.0390(13) 0.0026(11) 0.0053(10) -0.0047(10)
C21 0.0310(12) 0.0282(12) 0.0371(13) -0.0009(10) 0.0049(10) 0.0000(10)

loop_
_atom_type_symbol
_atom_type_description
_atom_type_scat_dispersion_real
_atom_type_scat_dispersion_imag
_atom_type_scat_source
C C 0.0033 0.0016 'International Tables Vol C Tables 4.2.6.8 and 6.1.1.4'
H H 0.0000 0.0000 'International Tables Vol C Tables 4.2.6.8 and 6.1.1.4'
N N 0.0061 0.0033 'International Tables Vol C Tables 4.2.6.8 and 6.1.1.4'
O O 0.0106 0.0060 'International Tables Vol C Tables 4.2.6.8 and 6.1.1.4'

loop_
_geom_angle_atom_site_label_1
_geom_angle_atom_site_label_2
_geom_angle_atom_site_label_3
_geom_angle
C2 O1 C1 116.91(19)
C12 N1 N2 117.28(19)
C16 N2 N1 118.72(19)
C16 N2 H2A 120.6
N1 N2 H2A 120.6
O3 N3 O2 122.8(2)
O3 N3 C17 118.4(2)
O2 N3 C17 118.75(19)
O4 N4 O5 123.3(2)
O4 N4 C19 118.0(2)
O5 N4 C19 118.7(2)
O1 C1 H1A 109.5
O1 C1 H1B 109.5
H1A C1 H1B 109.5
O1 C1 H1C 109.5
H1A C1 H1C 109.5
H1B C1 H1C 109.5
O1 C2 C7 125.1(2)
O1 C2 C3 115.5(2)
C7 C2 C3 119.4(2)
C4 C3 C2 120.4(2)
C4 C3 H3A 119.8
C2 C3 H3A 119.8
C3 C4 C5 121.8(2)
C3 C4 H4A 119.1
C5 C4 H4A 119.1
C6 C5 C4 116.2(2)
C6 C5 C8 122.2(2)
C4 C5 C8 121.5(2)
C7 C6 C5 122.5(2)
C7 C6 H6A 118.7
C5 C6 H6A 118.7
C2 C7 C6 119.7(2)
C2 C7 H7A 120.2
C6 C7 H7A 120.2
C15 C8 C5 121.2(2)
C15 C8 C9 120.4(2)
C5 C8 C9 118.4(2)
C8 C9 C10 112.8(2)
C8 C9 H9A 109.0
C10 C9 H9A 109.0
C8 C9 H9B 109.0
C10 C9 H9B 109.0
H9A C9 H9B 107.8
C11 C10 C9 111.94(19)
C11 C10 H10A 109.2
C9 C10 H10A 109.2
C11 C10 H10B 109.2
C9 C10 H10B 109.2
H10A C10 H10B 107.9
C12 C11 C10 112.02(19)
C12 C11 H11A 109.2
C10 C11 H11A 109.2
C12 C11 H11B 109.2
C10 C11 H11B 109.2
H11A C11 H11B 107.9
N1 C12 C13 112.1(2)
N1 C12 C11 126.4(2)
C13 C12 C11 121.4(2)
C14 C13 C12 129.8(2)
C14 C13 H13A 115.1
C12 C13 H13A 115.1
C13 C14 C15 132.2(2)
C13 C14 H14A 113.9
C15 C14 H14A 113.9
C8 C15 C14 128.1(2)
C8 C15 H15A 115.9
C14 C15 H15A 115.9
N2 C16 C17 123.2(2)
N2 C16 C21 120.2(2)
C17 C16 C21 116.6(2)
C18 C17 C16 121.8(2)
C18 C17 N3 116.1(2)
C16 C17 N3 122.1(2)
C19 C18 C17 119.0(2)
C19 C18 H18A 120.5
C17 C18 H18A 120.5
C18 C19 C20 121.3(2)
C18 C19 N4 119.0(2)
C20 C19 N4 119.7(2)
C21 C20 C19 119.7(2)
C21 C20 H20A 120.2
C19 C20 H20A 120.2
C20 C21 C16 121.5(2)
C20 C21 H21A 119.2
C16 C21 H21A 119.2

loop_
_geom_bond_atom_site_label_1
_geom_bond_atom_site_label_2
_geom_bond_distance
O1 C2 1.374(3)
O1 C1 1.433(3)
O2 N3 1.243(2)
O3 N3 1.227(3)
O4 N4 1.224(3)
O5 N4 1.228(3)
N1 C12 1.304(3)
N1 N2 1.370(3)
N2 C16 1.357(3)
N2 H2A 0.8800
N3 C17 1.454(3)
N4 C19 1.459(3)
C1 H1A 0.9800
C1 H1B 0.9800
C1 H1C 0.9800
C2 C7 1.379(3)
C2 C3 1.393(3)
C3 C4 1.383(3)
C3 H3A 0.9500
C4 C5 1.402(3)
C4 H4A 0.9500
C5 C6 1.400(3)
C5 C8 1.486(3)
C6 C7 1.392(3)
C6 H6A 0.9500
C7 H7A 0.9500
C8 C15 1.348(3)
C8 C9 1.515(3)
C9 C10 1.537(3)
C9 H9A 0.9900
C9 H9B 0.9900
C10 C11 1.529(3)
C10 H10A 0.9900
C10 H10B 0.9900
C11 C12 1.500(3)
C11 H11A 0.9900
C11 H11B 0.9900
C12 C13 1.458(3)
C13 C14 1.341(3)
C13 H13A 0.9500
C14 C15 1.455(3)
C14 H14A 0.9500
C15 H15A 0.9500
C16 C17 1.415(3)
C16 C21 1.415(3)
C17 C18 1.388(3)
C18 C19 1.372(3)
C18 H18A 0.9500
C19 C20 1.390(3)
C20 C21 1.371(3)
C20 H20A 0.9500
C21 H21A 0.9500

loop_
_geom_hbond_atom_site_label_D
_geom_hbond_atom_site_label_H
_geom_hbond_atom_site_label_A
_geom_hbond_distance_DH
_geom_hbond_distance_HA
_geom_hbond_distance_DA
_geom_hbond_angle_DHA
N2 H2A O2 0.88 1.98 2.607(3) 126.9

loop_
_geom_torsion_atom_site_label_1
_geom_torsion_atom_site_label_2
_geom_torsion_atom_site_label_3
_geom_torsion_atom_site_label_4
_geom_torsion
C12 N1 N2 C16 -175.9(2)
C1 O1 C2 C7 -0.2(3)
C1 O1 C2 C3 179.3(2)
O1 C2 C3 C4 179.7(2)
C7 C2 C3 C4 -0.8(4)
C2 C3 C4 C5 0.2(4)
C3 C4 C5 C6 0.3(3)
C3 C4 C5 C8 -177.0(2)
C4 C5 C6 C7 -0.3(3)
C8 C5 C6 C7 177.0(2)
O1 C2 C7 C6 -179.8(2)
C3 C2 C7 C6 0.7(4)
C5 C6 C7 C2 -0.2(4)
C6 C5 C8 C15 12.1(3)
C4 C5 C8 C15 -170.8(2)
C6 C5 C8 C9 -166.1(2)
C4 C5 C8 C9 11.1(3)
C15 C8 C9 C10 86.6(3)
C5 C8 C9 C10 -95.2(2)
C8 C9 C10 C11 -56.4(3)
C9 C10 C11 C12 -55.7(3)
N2 N1 C12 C13 179.55(19)
N2 N1 C12 C11 0.9(3)
C10 C11 C12 N1 -94.4(3)
C10 C11 C12 C13 87.0(3)
N1 C12 C13 C14 172.0(2)
C11 C12 C13 C14 -9.3(4)
C12 C13 C14 C15 -8.2(4)
C5 C8 C15 C14 -173.4(2)
C9 C8 C15 C14 4.8(4)
C13 C14 C15 C8 -39.3(4)
N1 N2 C16 C17 176.6(2)
N1 N2 C16 C21 -3.1(3)
N2 C16 C17 C18 178.8(2)
C21 C16 C17 C18 -1.5(3)
N2 C16 C17 N3 -3.0(4)
C21 C16 C17 N3 176.7(2)
O3 N3 C17 C18 -2.7(3)
O2 N3 C17 C18 177.5(2)
O3 N3 C17 C16 179.0(2)
O2 N3 C17 C16 -0.8(3)
C16 C17 C18 C19 0.7(4)
N3 C17 C18 C19 -177.6(2)
C17 C18 C19 C20 0.9(4)
C17 C18 C19 N4 179.1(2)
O4 N4 C19 C18 -166.8(2)
O5 N4 C19 C18 12.9(4)
O4 N4 C19 C20 11.5(4)
O5 N4 C19 C20 -168.8(2)
C18 C19 C20 C21 -1.6(4)
N4 C19 C20 C21 -179.8(2)
C19 C20 C21 C16 0.7(4)
N2 C16 C21 C20 -179.5(2)
C17 C16 C21 C20 0.8(3)
